data_1564795
loop_
_publ_author_name
'Weng, Zhewei'
'Ogiwara, Naoki'
'Kitao, Takashi'
'Kikukawa, Yuji'
'Gao, Yu'
'Yan, Likai'
'Uchida, Sayaka'

_publ_section_title
;
 Incorporating highly basic polyoxometalate anions comprising Nb or Ta
 into nanoscale reaction fields of porous ionic crystals.
;
_journal_issue 44
_journal_name_full Nanoscale
_journal_page_first 18451
_journal_page_last 18457
_journal_paper_doi 10.1039/d1nr04762k
_journal_volume 13
_journal_year 2021
_chemical_formula_moiety 'C12 H12 Cr6 K4 N Nb1 O105.5 P2 W17'
_chemical_formula_sum 'C12 H12 Cr6 K4 N Nb O105.5 P2 W17'
_chemical_formula_weight 5606.93
_chemical_name_systematic 'PIC 1'
_space_group_crystal_system monoclinic
_space_group_IT_number 14
_space_group_name_Hall '-P 2yn'
_space_group_name_H-M_alt 'P 1 21/n 1'
_atom_sites_solution_hydrogens geom
_atom_sites_solution_primary dual
_audit_creation_date 2021-06-22
_audit_creation_method
;
Olex2 1.3
(compiled 2020.11.12 svn.r5f609507 for OlexSys, GUI svn.r6272)
;
_audit_update_record
;
2021-06-22 deposited with the CCDC.	2021-10-01 downloaded from the CCDC.
;
_cell_angle_alpha 90
_cell_angle_beta 96.5576(16)
_cell_angle_gamma 90
_cell_formula_units_Z 4
_cell_length_a 15.8007(2)
_cell_length_b 26.9370(4)
_cell_length_c 29.2946(6)
_cell_measurement_reflns_used 35238
_cell_measurement_temperature 153.15
_cell_measurement_theta_max 30.5420
_cell_measurement_theta_min 2.6020
_cell_volume 12386.9(4)
_computing_cell_refinement 'CrysAlisPro 1.171.40.84a (Rigaku OD, 2020)'
_computing_data_collection 'CrysAlisPro 1.171.40.84a (Rigaku OD, 2020)'
_computing_data_reduction 'CrysAlisPro 1.171.40.84a (Rigaku OD, 2020)'
_computing_molecular_graphics 'Olex2 1.3 (Dolomanov et al., 2009)'
_computing_publication_material 'Olex2 1.3 (Dolomanov et al., 2009)'
_computing_structure_refinement 'SHELXL 2018/3 (Sheldrick, 2015)'
_computing_structure_solution 'SHELXT  (Sheldrick, 2015)'
_diffrn_ambient_temperature 153.15
_diffrn_detector 'HPC area detector'
_diffrn_detector_area_resol_mean 10.0
_diffrn_detector_type 'Rigaku HyPix-6000 area detector'
_diffrn_measured_fraction_theta_full 0.999
_diffrn_measured_fraction_theta_max 0.885
_diffrn_measurement_details
;
List of Runs (angles in degrees, time in seconds):

  # Type    Start    End  Width  t~exp~   \w     \q     \k     \f   Frames
#--------------------------------------------------------------------------
  1  \w    -61.00 -35.00   0.50    7.30    --    5.00  45.00 150.00   52
  2  \w   -104.00  74.00   0.50    7.30    --  -14.80  45.00 150.00  356
  3  \w    -69.00 -43.00   0.50    7.30    --  -14.80  45.00 120.00   52
  4  \w     42.00  68.00   0.50    7.30    --  -14.80  45.00 120.00   52
  5  \w    -37.00 -11.00   0.50    7.30    --  -14.80  45.00   0.00   52
  6  \w     23.00  49.00   0.50    7.30    --  -14.80  45.00   0.00   52
  7  \w    -50.00  68.00   0.50    7.30    --  -14.80  45.00  30.00  236
  8  \w    -84.00 -59.00   0.50    7.30    --  -14.80  45.00  30.00   50
;
_diffrn_measurement_device 'three-circle diffractometer'
_diffrn_measurement_device_type 'Rigaku AFC HyPix-6000'
_diffrn_measurement_method '\w scans'
_diffrn_orient_matrix_type 'CrysAlisPro convention (1999,Acta A55,543-557)'
_diffrn_orient_matrix_UB_11 0.0305708000
_diffrn_orient_matrix_UB_12 0.0026283000
_diffrn_orient_matrix_UB_13 -0.0158060000
_diffrn_orient_matrix_UB_21 0.0332772000
_diffrn_orient_matrix_UB_22 -0.0029151000
_diffrn_orient_matrix_UB_23 0.0181696000
_diffrn_orient_matrix_UB_31 -0.0006323000
_diffrn_orient_matrix_UB_32 -0.0260496000
_diffrn_orient_matrix_UB_33 -0.0036182000
_diffrn_radiation_monochromator graphite
_diffrn_radiation_probe x-ray
_diffrn_radiation_type 'Mo K\a'
_diffrn_radiation_wavelength 0.71073
_diffrn_reflns_av_R_equivalents 0.0584
_diffrn_reflns_av_unetI/netI 0.0476
_diffrn_reflns_Laue_measured_fraction_full 0.999
_diffrn_reflns_Laue_measured_fraction_max 0.885
_diffrn_reflns_limit_h_max 22
_diffrn_reflns_limit_h_min -22
_diffrn_reflns_limit_k_max 38
_diffrn_reflns_limit_k_min -37
_diffrn_reflns_limit_l_max 41
_diffrn_reflns_limit_l_min -39
_diffrn_reflns_number 140475
_diffrn_reflns_point_group_measured_fraction_full 0.999
_diffrn_reflns_point_group_measured_fraction_max 0.885
_diffrn_reflns_theta_full 25.242
_diffrn_reflns_theta_max 30.584
_diffrn_reflns_theta_min 2.348
_diffrn_source 'rotating anode X-ray generator'
_diffrn_source_type 'Ultrax 18'
_exptl_absorpt_coefficient_mu 16.567
_exptl_absorpt_correction_T_max 0.01640
_exptl_absorpt_correction_T_min 0.00296
_exptl_absorpt_correction_type sphere
_exptl_absorpt_process_details
;
CrysAlisPro 1.171.40.84a (Rigaku Oxford Diffraction, 2020)
Spherical absorption correction
using equivalent radius and absorption coefficient.
Empirical absorption correction using spherical harmonics,
implemented in SCALE3 ABSPACK scaling algorithm.
;
_exptl_crystal_density_diffrn 3.007
_exptl_crystal_description sphere
_exptl_crystal_F_000 9936
_exptl_crystal_size_rad 0.400
_refine_diff_density_max 4.200
_refine_diff_density_min -1.751
_refine_diff_density_rms 0.417
_refine_ls_extinction_method none
_refine_ls_goodness_of_fit_ref 1.040
_refine_ls_hydrogen_treatment constr
_refine_ls_matrix_type full
_refine_ls_number_parameters 1342
_refine_ls_number_reflns 33684
_refine_ls_number_restraints 4034
_refine_ls_restrained_S_all 0.986
_refine_ls_R_factor_all 0.0732
_refine_ls_R_factor_gt 0.0589
_refine_ls_shift/su_max 0.002
_refine_ls_shift/su_mean 0.000
_refine_ls_structure_factor_coef Fsqd
_refine_ls_weighting_details 'w=1/[\s^2^(Fo^2^)+(0.0835P)^2^+161.7350P] where P=(Fo^2^+2Fc^2^)/3'
_refine_ls_weighting_scheme calc
_refine_ls_wR_factor_gt 0.1522
_refine_ls_wR_factor_ref 0.1608
_reflns_Friedel_coverage 0.000
_reflns_number_gt 26481
_reflns_number_total 33684
_reflns_threshold_expression 'I > 2\s(I)'
_cod_data_source_file d1nr04762k2.cif
_cod_data_source_block exp_15_sq
_cod_depositor_comments 'Adding full bibliography for 1564793--1564795.cif.'
_cod_original_formula_sum 'C12 H12 Cr6 K4 N Nb O105.50 P2 W17'
_cod_database_code 1564795
_shelx_shelxl_version_number 2018/3
_chemical_oxdiff_formula P2W17NbCr4O80
_shelx_space_group_comment
;
The symmetry employed for this shelxl refinement is uniquely defined
by the following loop, which should always be used as a source of
symmetry information in preference to the above space-group names.
They are only intended as comments.
;
_reflns_odcompleteness_completeness 99.88
_reflns_odcompleteness_iscentric 1
_reflns_odcompleteness_theta 27.42
_olex2_refinement_description
;
1. Fixed Uiso
 At 1.2 times of:
  All C(H) groups
2. Shared sites
{W6, Nb6}
{W5, Nb5}
{W4, Nb4}
{W3, Nb3}
{W2, Nb2}
{W1, Nb1}
3. Rigid bond restraints
 All non-hydrogen atoms
 with sigma for 1-2 distances of 0.01 and sigma for 1-3 distances of 0.01
4. Uiso/Uaniso restraints and constraints
All non-hydrogen atoms have similar U: within 2A with sigma of 0.04 and sigma
for terminal atoms of 0.08 within 2A
Uanis(W6) = Uanis(Nb6)
Uanis(W5) = Uanis(Nb5)
Uanis(W4) = Uanis(Nb4)
Uanis(W3) = Uanis(Nb3)
Uanis(W2) = Uanis(Nb2)
Uanis(W1) = Uanis(Nb1)
5. Rigid body (RIGU) restrains
 All non-hydrogen atoms
 with sigma for 1-2 distances of 0.004 and sigma for 1-3 distances of 0.004
6. Others
 Fixed Sof: W1(0.83333) W2(0.83333) W3(0.83333) W4(0.83333) W5(0.83333)
 W6(0.83333) Nb1(0.16667) Nb2(0.16667) Nb3(0.16667) Nb4(0.16667) Nb5(0.16667)
 Nb6(0.16667) O104(0.5)
7.a Aromatic/amide H refined with riding coordinates:
 C1(H1), C2(H2), C3(H3), C4(H4), C5(H5), C6(H6), C7(H7), C8(H8), C9(H9),
 C10(H10), C11(H11), C12(H12)
;
_smtbx_masks_void_probe_radius 1.2
_smtbx_masks_void_truncation_radius 1.2
_platon_squeeze_void_probe_radius 1.20
_olex2_submission_special_instructions 'No special instructions were received'
_oxdiff_exptl_absorpt_empirical_details
;
Empirical correction (ABSPACK) includes:
- Absorption correction using spherical harmonics
- Frame scaling
;
_oxdiff_exptl_absorpt_empirical_full_max 2.094
_oxdiff_exptl_absorpt_empirical_full_min 0.566

loop_
_space_group_symop_operation_xyz
'x, y, z'
'-x+1/2, y+1/2, -z+1/2'
'-x, -y, -z'
'x-1/2, -y-1/2, z-1/2'

loop_
_atom_site_label
_atom_site_type_symbol
_atom_site_fract_x
_atom_site_fract_y
_atom_site_fract_z
_atom_site_U_iso_or_equiv
_atom_site_adp_type
_atom_site_occupancy
_atom_site_site_symmetry_order
_atom_site_calc_flag
_atom_site_refinement_flags_posn
_atom_site_refinement_flags_adp
_atom_site_refinement_flags_occupancy
_atom_site_disorder_assembly
_atom_site_disorder_group
W1 W 0.54643(3) 0.31167(2) 0.95824(2) 0.03333(11) Uani 0.8333 1 d . U P . .
W2 W 0.33400(3) 0.31289(2) 0.92701(2) 0.03097(10) Uani 0.8333 1 d . U P . .
W3 W 0.44172(3) 0.42046(2) 0.94534(2) 0.02943(10) Uani 0.8333 1 d . U P . .
W4 W 0.64184(3) 0.32500(2) 0.63167(2) 0.03150(10) Uani 0.8333 1 d . U P . .
W5 W 0.53647(3) 0.43398(2) 0.61898(2) 0.03289(11) Uani 0.8333 1 d . U P . .
W6 W 0.43004(3) 0.32618(2) 0.60002(2) 0.03167(10) Uani 0.8333 1 d . U P . .
Nb1 Nb 0.54643(3) 0.31167(2) 0.95824(2) 0.03333(11) Uani 0.1667 1 d . U P . .
Nb2 Nb 0.33400(3) 0.31289(2) 0.92701(2) 0.03097(10) Uani 0.1667 1 d . U P . .
Nb3 Nb 0.44172(3) 0.42046(2) 0.94534(2) 0.02943(10) Uani 0.1667 1 d . U P . .
Nb4 Nb 0.64184(3) 0.32500(2) 0.63167(2) 0.03150(10) Uani 0.1667 1 d . U P . .
Nb5 Nb 0.53647(3) 0.43398(2) 0.61898(2) 0.03289(11) Uani 0.1667 1 d . U P . .
Nb6 Nb 0.43004(3) 0.32618(2) 0.60002(2) 0.03167(10) Uani 0.1667 1 d . U P . .
W7 W 0.61158(2) 0.24258(2) 0.72987(2) 0.02762(9) Uani 1 1 d . U . . .
W8 W 0.40012(3) 0.24479(2) 0.69929(2) 0.02771(9) Uani 1 1 d . U . . .
W9 W 0.24935(2) 0.35702(2) 0.81046(2) 0.02819(9) Uani 1 1 d . U . . .
W10 W 0.57554(3) 0.23809(2) 0.85413(2) 0.02821(9) Uani 1 1 d . U . . .
W11 W 0.35582(3) 0.46383(2) 0.82925(2) 0.02834(9) Uani 1 1 d . U . . .
W12 W 0.69108(2) 0.35463(2) 0.87522(2) 0.02776(9) Uani 1 1 d . U . . .
W13 W 0.36385(2) 0.23922(2) 0.82338(2) 0.02779(9) Uani 1 1 d . U . . .
W14 W 0.62292(2) 0.46855(2) 0.73804(2) 0.02697(9) Uani 1 1 d . U . . .
W15 W 0.28616(2) 0.36284(2) 0.68621(2) 0.02818(9) Uani 1 1 d . U . . .
W16 W 0.58615(2) 0.46342(2) 0.86230(2) 0.02717(9) Uani 1 1 d . U . . .
W17 W 0.39340(3) 0.46983(2) 0.70529(2) 0.02761(9) Uani 1 1 d . U . . .
W18 W 0.72666(2) 0.35972(2) 0.75078(2) 0.02747(9) Uani 1 1 d . U . . .
Cr1 Cr -0.09523(10) 0.15741(6) 0.62889(6) 0.0289(3) Uani 1 1 d . U . . .
Cr2 Cr 1.06938(11) 0.14683(6) 0.92888(6) 0.0310(3) Uani 1 1 d . U . . .
Cr3 Cr 0.11357(10) 0.15510(6) 0.65290(6) 0.0299(3) Uani 1 1 d . U . . .
Cr4 Cr 0.96546(11) 0.25273(6) 0.92031(6) 0.0313(3) Uani 1 1 d . U . . .
Cr5 Cr 0.01241(11) 0.26173(7) 0.63920(7) 0.0341(4) Uani 1 1 d . U . . .
Cr6 Cr 0.86086(11) 0.14739(7) 0.90475(6) 0.0323(4) Uani 1 1 d . U . . .
K1 K -0.20609(17) 0.06700(12) 0.53620(10) 0.0459(6) Uani 1 1 d . U . . .
K2 K 0.80750(19) 0.12851(11) 0.75559(12) 0.0513(7) Uani 1 1 d . U . . .
K3 K 0.16360(17) 0.12825(11) 0.79727(12) 0.0495(7) Uani 1 1 d . U . . .
K4 K -0.0152(2) 0.31010(15) 0.7875(2) 0.0959(18) Uani 1 1 d . U . . .
P1 P 0.46902(14) 0.35205(9) 0.84600(8) 0.0204(4) Uani 1 1 d . U . . .
P2 P 0.50784(14) 0.35837(9) 0.71443(8) 0.0213(5) Uani 1 1 d . U . . .
O1 O 0.4238(4) 0.3860(3) 0.7183(3) 0.0279(13) Uani 1 1 d . U . . .
O2 O 0.3575(4) 0.4642(3) 0.7650(3) 0.0306(13) Uani 1 1 d . U . . .
O3 O 0.7148(4) 0.3675(3) 0.8142(3) 0.0309(13) Uani 1 1 d . U . . .
O4 O 0.5043(4) 0.4815(3) 0.7346(3) 0.0319(14) Uani 1 1 d . U . . .
O5 O 0.4735(4) 0.4769(3) 0.8358(3) 0.0312(14) Uani 1 1 d . U . . .
O6 O 0.3204(4) 0.2969(3) 0.7003(2) 0.0284(13) Uani 1 1 d . U . . .
O7 O 0.5810(5) 0.2331(3) 0.7900(3) 0.0324(14) Uani 1 1 d . U . . .
O8 O 0.6567(4) 0.2903(3) 0.8563(3) 0.0309(13) Uani 1 1 d . U . . .
O9 O 0.4670(5) 0.2052(3) 0.8449(3) 0.0319(14) Uani 1 1 d . U . . .
O10 O 0.4438(5) 0.4564(3) 0.6508(3) 0.0313(13) Uani 1 1 d . U . . .
O11 O 0.2618(4) 0.3700(3) 0.7477(3) 0.0317(13) Uani 1 1 d . U . . .
O12 O 0.3939(4) 0.2339(3) 0.7622(3) 0.0302(13) Uani 1 1 d . U . . .
O13 O 0.7259(4) 0.4307(3) 0.7438(3) 0.0310(14) Uani 1 1 d . U . . .
O14 O 0.3527(5) 0.2618(3) 0.8838(3) 0.0313(13) Uani 1 1 d . U . . .
O15 O 0.6056(5) 0.4556(3) 0.6741(3) 0.0332(14) Uani 1 1 d . U . . .
O16 O 0.6213(4) 0.4645(3) 0.8028(3) 0.0311(13) Uani 1 1 d . U . . .
O17 O 0.2520(4) 0.4266(3) 0.8216(3) 0.0316(14) Uani 1 1 d . U . . .
O18 O 0.4735(4) 0.2989(3) 0.8291(3) 0.0287(13) Uani 1 1 d . U . . .
O19 O 0.5031(4) 0.3040(3) 0.7271(2) 0.0280(12) Uani 1 1 d . U . . .
O20 O 0.5506(5) 0.2600(3) 0.9125(3) 0.0308(13) Uani 1 1 d . U . . .
O21 O -0.0332(9) 0.4068(7) 0.8320(7) 0.132(7) Uani 1 1 d . U . . .
O22 O 0.2954(4) 0.4338(3) 0.6818(3) 0.0324(14) Uani 1 1 d . U . . .
O23 O 0.7047(5) 0.3542(3) 0.6848(3) 0.0317(13) Uani 1 1 d . U . . .
O24 O 0.4251(5) 0.2717(3) 0.6419(3) 0.0318(13) Uani 1 1 d . U . . .
O25 O 0.5086(4) 0.2122(3) 0.7048(3) 0.0327(14) Uani 1 1 d . U . . .
O26 O 0.5433(5) 0.3066(3) 0.5915(3) 0.0348(14) Uani 1 1 d . U . . .
O27 O 0.2713(5) 0.3454(3) 0.8758(3) 0.0329(13) Uani 1 1 d . U . . .
O28 O 0.6823(5) 0.4245(3) 0.8847(3) 0.0346(15) Uani 1 1 d . U . . .
O29 O 0.5524(4) 0.3798(3) 0.8441(3) 0.0301(13) Uani 1 1 d . U . . .
O30 O 0.3495(5) 0.3757(3) 0.9558(3) 0.0368(15) Uani 1 1 d . U . . .
O31 O 0.3948(4) 0.3806(3) 0.8210(3) 0.0292(13) Uani 1 1 d . U . . .
O32 O 0.5346(5) 0.4451(3) 0.9169(3) 0.0331(14) Uani 1 1 d . U . . .
O33 O 0.5170(5) 0.3756(3) 0.9804(3) 0.0338(14) Uani 1 1 d . U . . .
O34 O 0.2923(5) 0.2930(3) 0.8025(3) 0.0339(14) Uani 1 1 d . U . . .
O35 O 0.3713(5) 0.4446(3) 0.8928(3) 0.0336(14) Uani 1 1 d . U . . .
O36 O 0.6231(5) 0.2705(3) 0.6707(3) 0.0324(13) Uani 1 1 d . U . . .
O37 O 0.4602(5) 0.3919(3) 0.5823(3) 0.0325(13) Uani 1 1 d . U . . .
O38 O 0.5833(4) 0.3842(2) 0.7419(2) 0.0265(12) Uani 1 1 d . U . . .
O39 O 0.6276(5) 0.3910(3) 0.6062(3) 0.0349(14) Uani 1 1 d . U . . .
O40 O 0.6343(5) 0.3431(3) 0.9283(3) 0.0334(14) Uani 1 1 d . U . . .
O41 O 0.4334(5) 0.2897(3) 0.9645(3) 0.0409(16) Uani 1 1 d . U . . .
O42 O 0.3436(5) 0.3559(3) 0.6329(3) 0.0341(14) Uani 1 1 d . U . . .
O43 O 0.5240(4) 0.3604(3) 0.6624(2) 0.0277(12) Uani 1 1 d . U . . .
O44 O 0.4537(4) 0.3500(3) 0.8984(3) 0.0290(12) Uani 1 1 d . U . . .
O45 O 0.7928(5) 0.3465(3) 0.9000(3) 0.0340(15) Uani 1 1 d . U . . .
O46 O 0.6815(5) 0.1951(3) 0.7280(3) 0.0361(15) Uani 1 1 d . U . . .
O47 O 0.0713(5) 0.1083(3) 0.6961(3) 0.0394(15) Uani 1 1 d . U . . .
O48 O 0.6240(5) 0.5196(3) 0.8819(3) 0.0335(15) Uani 1 1 d . U . . .
O49 O 0.1842(5) 0.3562(3) 0.6599(3) 0.0362(17) Uani 1 1 d . U . . .
O50 O 0.3396(5) 0.1960(3) 0.6776(3) 0.0372(17) Uani 1 1 d . U . . .
O51 O 0.6632(5) 0.5269(3) 0.7355(3) 0.0351(16) Uani 1 1 d . U . . .
O52 O 0.8333(5) 0.3497(3) 0.7552(3) 0.0367(17) Uani 1 1 d . U . . .
O53 O -0.0534(5) 0.1105(3) 0.5849(3) 0.0345(14) Uani 1 1 d . U . . .
O54 O 0.9647(5) 0.1822(3) 0.9177(3) 0.0326(13) Uani 1 1 d . U . . .
O55 O 0.8682(5) 0.2584(3) 0.9572(3) 0.0380(16) Uani 1 1 d . U . . .
O56 O 0.1106(5) 0.2670(3) 0.6037(3) 0.0396(16) Uani 1 1 d . U . . .
O57 O 0.3604(5) 0.5289(3) 0.6933(3) 0.0363(16) Uani 1 1 d . U . . .
O58 O -0.1392(5) 0.1982(3) 0.5764(3) 0.0373(15) Uani 1 1 d . U . . .
O59 O 0.9026(5) 0.0992(3) 0.8622(3) 0.0419(16) Uani 1 1 d . U . . .
O60 O 0.3133(5) 0.5213(3) 0.8359(3) 0.0368(16) Uani 1 1 d . U . . .
O61 O 0.2929(5) 0.1918(3) 0.8213(3) 0.0378(16) Uani 1 1 d . U . . .
O62 O -0.0712(5) 0.1094(3) 0.6796(3) 0.0350(15) Uani 1 1 d . U . . .
O63 O 0.1417(5) 0.3460(3) 0.8051(3) 0.0400(17) Uani 1 1 d . U . . .
O64 O 0.6344(5) 0.1874(3) 0.8715(3) 0.0389(17) Uani 1 1 d . U . . .
O65 O -0.0856(5) 0.2714(3) 0.6743(3) 0.0456(18) Uani 1 1 d . U . . .
O66 O 0.7965(5) 0.1871(3) 0.9456(3) 0.0385(16) Uani 1 1 d . U . . .
O67 O 1.0633(5) 0.2614(3) 0.8850(3) 0.0394(17) Uani 1 1 d . U . . .
O68 O 0.2265(5) 0.1192(3) 0.6646(3) 0.0389(17) Uani 1 1 d . U . . .
O69 O 1.1128(5) 0.1851(3) 0.9836(3) 0.0383(16) Uani 1 1 d . U . . .
O70 O 0.0105(5) 0.1910(3) 0.6406(3) 0.0317(13) Uani 1 1 d . U . . .
O71 O 1.0244(5) 0.0978(3) 0.9702(3) 0.0406(17) Uani 1 1 d . U . . .
O72 O -0.2115(5) 0.1234(3) 0.6164(3) 0.0345(14) Uani 1 1 d . U . . .
O73 O 0.9634(5) 0.3279(3) 0.9239(3) 0.0418(17) Uani 1 1 d . U . . .
O74 O 0.8890(5) 0.2613(3) 0.8632(3) 0.0387(16) Uani 1 1 d . U . . .
O75 O 0.1585(5) 0.1959(3) 0.7056(3) 0.0376(14) Uani 1 1 d . U . . .
O76 O 0.7485(5) 0.1110(3) 0.8923(3) 0.0417(18) Uani 1 1 d . U . . .
O77 O 0.8185(5) 0.1886(3) 0.8511(3) 0.0390(15) Uani 1 1 d . U . . .
O78 O 1.1319(5) 0.1895(3) 0.8899(3) 0.0411(17) Uani 1 1 d . U . . .
O79 O 0.1770(5) 0.1941(3) 0.6110(3) 0.0404(16) Uani 1 1 d . U . . .
O80 O 0.0878(5) 0.2684(3) 0.6976(3) 0.0375(15) Uani 1 1 d . U . . .
O81 O 1.0450(5) 0.1013(3) 0.8767(3) 0.0415(17) Uani 1 1 d . U . . .
O83 O 1.0405(5) 0.2567(3) 0.9781(3) 0.0421(17) Uani 1 1 d . U . . .
O84 O -0.1545(5) 0.1995(3) 0.6705(3) 0.0392(16) Uani 1 1 d . U . . .
O85 O 0.0170(6) 0.3375(3) 0.6377(4) 0.052(2) Uani 1 1 d . U . . .
O86 O 0.5462(6) 0.4825(3) 0.5810(3) 0.050(2) Uani 1 1 d . U . . .
O87 O 1.1795(5) 0.1081(3) 0.9410(3) 0.0448(19) Uani 1 1 d . U . . .
O88 O 0.3711(6) 0.3049(4) 0.5512(3) 0.050(2) Uani 1 1 d . U . . .
O89 O -0.0144(5) 0.1443(4) 0.7800(3) 0.0457(18) Uani 1 1 d . U . . .
O90 O 0.2546(6) 0.2880(3) 0.9548(3) 0.049(2) Uani 1 1 d . U . . .
O91 O 0.8826(5) 0.1007(3) 0.9554(3) 0.0418(17) Uani 1 1 d . U . . .
O92 O -0.0624(6) 0.2673(3) 0.5807(3) 0.0475(19) Uani 1 1 d . U . . .
O93 O 0.6654(10) 0.0902(6) 0.7981(5) 0.091(4) Uani 1 1 d . U . . .
O94 O -0.0811(6) 0.2151(4) 0.7698(3) 0.0497(19) Uani 1 1 d . U . . .
O95 O 0.2954(7) 0.0881(4) 0.7514(4) 0.062(2) Uani 1 1 d . U . . .
O96 O 0.6039(6) 0.2861(4) 1.0055(3) 0.054(2) Uani 1 1 d . U . . .
O97 O 0.0558(5) 0.2136(4) 0.7892(3) 0.0454(17) Uani 1 1 d . U . . .
O98 O 0.6837(5) 0.2952(3) 0.7536(3) 0.0342(14) Uani 1 1 d . U . . .
O99 O 0.7120(6) 0.0788(3) 0.6826(3) 0.050(2) Uani 1 1 d . U . . .
O100 O -0.3316(7) 0.1384(4) 0.5126(4) 0.063(3) Uani 1 1 d . U . . .
O101 O -0.2907(8) 0.0447(5) 0.4424(4) 0.079(3) Uani 1 1 d . U . . .
O102 O -0.3132(8) -0.0073(5) 0.5676(5) 0.087(3) Uani 1 1 d . U . . .
O103 O -0.1848(10) -0.0530(5) 0.5113(5) 0.095(4) Uani 1 1 d . U . . .
O107 O 0.4269(6) 0.4646(3) 0.9859(3) 0.0436(19) Uani 1 1 d . U . . .
O108 O 0.7205(5) 0.3009(4) 0.6019(3) 0.047(2) Uani 1 1 d . U . . .
N04P N -0.0134(6) 0.1918(4) 0.7798(3) 0.0373(18) Uani 1 1 d . U . . .
C1 C -0.1422(7) 0.2432(4) 0.6831(4) 0.035(2) Uani 1 1 d . U . . .
H1 H -0.181686 0.256332 0.702058 0.042 Uiso 1 1 calc R U . . .
C2 C -0.1165(7) 0.2393(4) 0.5617(4) 0.038(2) Uani 1 1 d . U . . .
H2 H -0.144185 0.249871 0.532783 0.046 Uiso 1 1 calc R U . . .
C3 C 0.0187(7) 0.0944(4) 0.5801(4) 0.033(2) Uani 1 1 d . U . . .
H3 H 0.022026 0.069882 0.557091 0.040 Uiso 1 1 calc R U . . .
C4 C -0.0041(7) 0.0939(4) 0.7010(4) 0.035(2) Uani 1 1 d . U . . .
H4 H -0.009368 0.068775 0.723279 0.042 Uiso 1 1 calc R U . . .
C5 C 0.1418(7) 0.2400(4) 0.7168(4) 0.036(2) Uani 1 1 d . U . . .
H5 H 0.174958 0.252721 0.743357 0.043 Uiso 1 1 calc R U . . .
C6 C 0.1665(8) 0.2375(5) 0.5958(4) 0.040(2) Uani 1 1 d . U . . .
H6 H 0.206145 0.248852 0.576095 0.048 Uiso 1 1 calc R U . . .
C7 C 0.8342(7) 0.2336(5) 0.8423(4) 0.037(2) Uani 1 1 d . U . . .
H7 H 0.800244 0.247921 0.816765 0.045 Uiso 1 1 calc R U . . .
C8 C 0.8101(7) 0.2297(5) 0.9626(4) 0.039(2) Uani 1 1 d . U . . .
H8 H 0.770190 0.241004 0.982210 0.047 Uiso 1 1 calc R U . . .
C9 C 1.1205(7) 0.2339(4) 0.8770(4) 0.0322(19) Uani 1 1 d . U . . .
H9 H 1.161259 0.247274 0.858960 0.039 Uiso 1 1 calc R U . . .
C10 C 1.0937(7) 0.2279(5) 0.9976(4) 0.039(2) Uani 1 1 d . U . . .
H10 H 1.123323 0.238801 1.025882 0.047 Uiso 1 1 calc R U . . .
C11 C 0.9778(8) 0.0867(5) 0.8558(4) 0.037(2) Uani 1 1 d . U . . .
H11 H 0.982643 0.063141 0.832070 0.045 Uiso 1 1 calc R U . . .
C12 C 0.9520(8) 0.0861(5) 0.9772(5) 0.042(2) Uani 1 1 d . U . . .
H12 H 0.947364 0.063521 1.001691 0.050 Uiso 1 1 calc R U . . .
O82 O 0.0875(5) 0.1072(3) 0.6026(3) 0.0384(16) Uani 1 1 d . U . . .
O104 O 0.2725(9) 0.0880(6) 0.8738(6) 0.039(3) Uani 0.5 1 d . U P . .

loop_
_atom_site_aniso_label
_atom_site_aniso_U_11
_atom_site_aniso_U_22
_atom_site_aniso_U_33
_atom_site_aniso_U_23
_atom_site_aniso_U_13
_atom_site_aniso_U_12
W1 0.0323(2) 0.0382(3) 0.0296(2) 0.00270(19) 0.00400(18) -0.00167(19)
W2 0.0294(2) 0.0324(2) 0.0324(2) -0.00105(18) 0.00945(17) -0.00516(18)
W3 0.0314(2) 0.0301(2) 0.0278(2) -0.00411(18) 0.00822(17) -0.00475(18)
W4 0.0299(2) 0.0329(2) 0.0329(2) -0.00207(19) 0.00894(18) 0.00225(18)
W5 0.0333(2) 0.0331(2) 0.0332(2) 0.00181(19) 0.00742(18) 0.00079(19)
W6 0.0304(2) 0.0355(2) 0.0293(2) -0.00315(19) 0.00431(17) -0.00184(18)
Nb1 0.0323(2) 0.0382(3) 0.0296(2) 0.00270(19) 0.00400(18) -0.00167(19)
Nb2 0.0294(2) 0.0324(2) 0.0324(2) -0.00105(18) 0.00945(17) -0.00516(18)
Nb3 0.0314(2) 0.0301(2) 0.0278(2) -0.00411(18) 0.00822(17) -0.00475(18)
Nb4 0.0299(2) 0.0329(2) 0.0329(2) -0.00207(19) 0.00894(18) 0.00225(18)
Nb5 0.0333(2) 0.0331(2) 0.0332(2) 0.00181(19) 0.00742(18) 0.00079(19)
Nb6 0.0304(2) 0.0355(2) 0.0293(2) -0.00315(19) 0.00431(17) -0.00184(18)
W7 0.02280(18) 0.02488(19) 0.0359(2) -0.00152(16) 0.00628(15) 0.00129(14)
W8 0.02359(18) 0.02591(19) 0.0338(2) -0.00418(16) 0.00400(15) -0.00248(15)
W9 0.02010(18) 0.0289(2) 0.0362(2) -0.00212(16) 0.00604(15) -0.00205(14)
W10 0.02394(18) 0.02564(19) 0.0353(2) 0.00222(16) 0.00419(15) 0.00007(15)
W11 0.02488(19) 0.02598(19) 0.0349(2) -0.00293(16) 0.00659(15) 0.00016(15)
W12 0.02151(18) 0.0276(2) 0.0339(2) 0.00028(16) 0.00223(15) -0.00107(14)
W13 0.02311(18) 0.02600(19) 0.0348(2) -0.00149(16) 0.00573(15) -0.00404(15)
W14 0.02350(18) 0.02431(19) 0.0336(2) 0.00015(15) 0.00534(15) -0.00224(14)
W15 0.02157(18) 0.0290(2) 0.0339(2) -0.00204(16) 0.00253(15) -0.00101(15)
W16 0.02444(18) 0.02498(19) 0.0325(2) -0.00216(15) 0.00493(15) -0.00250(14)
W17 0.02396(18) 0.02424(19) 0.0350(2) 0.00099(16) 0.00517(15) 0.00099(14)
W18 0.01976(17) 0.02788(19) 0.0354(2) -0.00091(16) 0.00561(15) -0.00046(14)
Cr1 0.0255(7) 0.0301(8) 0.0316(8) 0.0007(7) 0.0054(6) -0.0036(6)
Cr2 0.0272(8) 0.0325(8) 0.0337(9) -0.0003(7) 0.0048(6) 0.0014(6)
Cr3 0.0246(7) 0.0303(8) 0.0354(9) -0.0028(7) 0.0058(6) -0.0027(6)
Cr4 0.0269(8) 0.0310(8) 0.0365(9) -0.0029(7) 0.0064(6) 0.0005(6)
Cr5 0.0296(8) 0.0294(8) 0.0439(10) 0.0017(7) 0.0064(7) -0.0031(7)
Cr6 0.0266(8) 0.0346(9) 0.0369(9) -0.0008(7) 0.0091(7) -0.0021(7)
K1 0.0382(13) 0.0589(17) 0.0411(14) -0.0023(12) 0.0064(10) -0.0002(12)
K2 0.0437(15) 0.0381(14) 0.0686(19) -0.0046(13) -0.0091(13) 0.0083(11)
K3 0.0343(13) 0.0386(13) 0.075(2) -0.0050(13) 0.0038(12) -0.0060(11)
K4 0.0334(16) 0.0509(19) 0.197(6) 0.020(2) -0.015(2) -0.0035(13)
P1 0.0185(10) 0.0204(11) 0.0224(11) 0.0005(8) 0.0028(8) -0.0013(8)
P2 0.0181(10) 0.0223(11) 0.0237(11) 0.0008(9) 0.0031(8) -0.0003(8)
O1 0.022(3) 0.024(3) 0.037(4) -0.002(3) 0.001(2) 0.000(2)
O2 0.027(3) 0.031(3) 0.035(3) -0.002(3) 0.006(2) 0.002(3)
O3 0.023(3) 0.032(3) 0.037(3) 0.000(3) 0.002(2) -0.003(3)
O4 0.023(3) 0.030(3) 0.043(4) -0.005(3) 0.006(2) -0.001(2)
O5 0.026(3) 0.029(3) 0.039(4) -0.002(3) 0.006(2) -0.004(2)
O6 0.027(3) 0.026(3) 0.032(4) -0.002(2) 0.004(3) -0.001(2)
O7 0.027(3) 0.035(4) 0.036(3) 0.000(3) 0.004(2) 0.002(3)
O8 0.027(3) 0.036(3) 0.030(3) 0.000(3) 0.004(3) 0.000(2)
O9 0.030(3) 0.023(3) 0.044(4) -0.003(3) 0.008(3) 0.000(2)
O10 0.029(3) 0.029(3) 0.036(3) 0.003(3) 0.006(2) 0.000(3)
O11 0.022(3) 0.038(4) 0.035(3) 0.000(3) 0.003(2) 0.003(3)
O12 0.025(3) 0.032(4) 0.034(3) -0.003(3) 0.008(2) -0.004(3)
O13 0.025(3) 0.027(3) 0.042(4) -0.001(3) 0.012(3) 0.000(2)
O14 0.031(3) 0.027(3) 0.037(3) -0.004(3) 0.010(3) -0.005(3)
O15 0.032(3) 0.031(3) 0.038(3) 0.001(3) 0.008(2) 0.000(3)
O16 0.027(3) 0.031(3) 0.036(3) -0.005(3) 0.007(2) 0.000(3)
O17 0.021(3) 0.031(3) 0.043(4) 0.000(3) 0.007(3) 0.001(2)
O18 0.029(3) 0.023(3) 0.034(3) 0.000(2) 0.004(3) 0.000(2)
O19 0.026(3) 0.024(3) 0.034(3) -0.003(2) 0.004(2) -0.001(2)
O20 0.030(3) 0.028(3) 0.034(3) 0.001(2) 0.003(2) -0.005(2)
O21 0.068(8) 0.113(10) 0.21(2) -0.065(12) -0.016(10) 0.028(8)
O22 0.025(3) 0.032(3) 0.040(4) 0.000(3) 0.001(3) -0.002(2)
O23 0.026(3) 0.033(3) 0.038(3) -0.003(3) 0.010(2) -0.004(3)
O24 0.031(3) 0.031(3) 0.034(3) -0.003(2) 0.006(2) 0.002(3)
O25 0.029(3) 0.030(3) 0.041(4) -0.001(3) 0.010(3) -0.004(2)
O26 0.035(3) 0.034(3) 0.036(4) -0.007(3) 0.005(2) -0.001(3)
O27 0.030(3) 0.031(3) 0.039(3) -0.002(3) 0.007(2) 0.000(3)
O28 0.025(3) 0.025(3) 0.054(4) -0.002(3) 0.001(3) -0.002(2)
O29 0.024(3) 0.029(3) 0.038(4) 0.000(3) 0.006(2) -0.003(2)
O30 0.035(3) 0.036(3) 0.041(4) -0.009(3) 0.013(3) -0.003(3)
O31 0.025(3) 0.027(3) 0.036(3) 0.002(3) 0.004(2) 0.000(2)
O32 0.032(3) 0.033(3) 0.035(3) -0.001(3) 0.006(3) 0.000(3)
O33 0.034(3) 0.038(3) 0.029(3) -0.001(3) 0.008(3) -0.003(3)
O34 0.026(3) 0.033(3) 0.044(4) -0.004(3) 0.010(3) -0.003(2)
O35 0.030(3) 0.037(4) 0.034(3) -0.007(3) 0.005(2) -0.005(3)
O36 0.032(4) 0.027(3) 0.039(3) -0.002(3) 0.011(3) 0.001(3)
O37 0.033(3) 0.037(3) 0.028(3) 0.001(3) 0.003(2) 0.005(3)
O38 0.022(3) 0.025(3) 0.034(3) -0.006(2) 0.007(2) 0.001(2)
O39 0.028(3) 0.036(3) 0.042(4) 0.000(3) 0.012(3) -0.003(3)
O40 0.034(3) 0.029(3) 0.039(4) -0.002(3) 0.009(3) -0.002(3)
O41 0.039(3) 0.038(4) 0.044(4) 0.004(3) -0.001(3) -0.005(3)
O42 0.034(3) 0.035(4) 0.034(3) 0.001(3) 0.006(3) 0.005(3)
O43 0.029(3) 0.028(3) 0.028(3) 0.001(2) 0.007(2) 0.000(2)
O44 0.028(3) 0.028(3) 0.031(3) -0.005(2) 0.006(2) -0.004(2)
O45 0.026(3) 0.033(4) 0.042(4) -0.002(3) -0.002(3) -0.002(3)
O46 0.025(3) 0.033(3) 0.050(4) -0.004(3) 0.007(3) 0.004(3)
O47 0.034(3) 0.039(4) 0.046(4) 0.006(3) 0.006(3) -0.003(3)
O48 0.036(4) 0.026(3) 0.038(4) -0.001(3) 0.001(3) -0.003(3)
O49 0.020(3) 0.040(4) 0.047(4) -0.004(3) -0.002(3) -0.003(3)
O50 0.032(4) 0.028(3) 0.051(5) -0.006(3) 0.004(3) -0.007(3)
O51 0.028(3) 0.030(3) 0.047(4) 0.002(3) 0.003(3) -0.007(3)
O52 0.020(3) 0.045(4) 0.045(4) 0.007(4) 0.003(3) 0.005(3)
O53 0.034(3) 0.036(4) 0.035(4) -0.001(3) 0.012(3) -0.001(3)
O54 0.029(3) 0.036(3) 0.033(4) -0.001(3) 0.007(2) 0.000(2)
O55 0.037(3) 0.038(4) 0.040(4) -0.006(3) 0.009(3) 0.004(3)
O56 0.038(4) 0.039(4) 0.044(4) 0.004(3) 0.013(3) -0.009(3)
O57 0.033(4) 0.027(3) 0.050(5) 0.006(3) 0.008(3) 0.002(3)
O58 0.037(4) 0.039(3) 0.036(4) 0.004(3) 0.006(3) -0.002(3)
O59 0.042(3) 0.037(4) 0.049(4) -0.007(3) 0.015(3) -0.006(3)
O60 0.037(4) 0.031(3) 0.042(4) -0.006(3) 0.004(3) 0.006(3)
O61 0.032(3) 0.035(3) 0.048(4) -0.001(3) 0.011(3) -0.014(3)
O62 0.033(3) 0.038(4) 0.034(4) 0.003(3) 0.001(3) -0.009(3)
O63 0.023(3) 0.050(4) 0.047(4) 0.000(4) 0.003(3) -0.007(3)
O64 0.033(4) 0.034(4) 0.050(5) 0.001(3) 0.003(3) 0.004(3)
O65 0.034(4) 0.039(4) 0.067(5) 0.000(4) 0.018(3) 0.003(3)
O66 0.032(4) 0.045(4) 0.040(4) -0.001(3) 0.010(3) -0.001(3)
O67 0.032(3) 0.034(4) 0.054(5) -0.001(3) 0.013(3) -0.003(3)
O68 0.029(3) 0.039(4) 0.049(5) -0.010(3) 0.004(3) -0.003(3)
O69 0.031(4) 0.045(4) 0.038(4) -0.004(3) -0.003(3) 0.004(3)
O70 0.031(3) 0.030(3) 0.035(4) 0.001(2) 0.007(2) -0.004(2)
O71 0.037(3) 0.043(4) 0.043(4) 0.009(3) 0.011(3) 0.001(3)
O72 0.028(3) 0.038(4) 0.039(4) 0.003(3) 0.009(3) -0.002(3)
O73 0.037(4) 0.036(4) 0.052(5) -0.004(3) 0.003(3) 0.004(3)
O74 0.041(4) 0.035(4) 0.039(4) 0.003(3) 0.003(3) 0.000(3)
O75 0.035(4) 0.036(3) 0.043(3) -0.006(3) 0.008(3) -0.001(3)
O76 0.029(3) 0.043(4) 0.053(5) 0.003(3) 0.007(3) -0.003(3)
O77 0.032(4) 0.046(4) 0.040(3) 0.005(3) 0.008(3) -0.003(3)
O78 0.036(4) 0.043(4) 0.046(4) 0.003(3) 0.016(3) -0.003(3)
O79 0.030(4) 0.049(4) 0.043(4) 0.003(3) 0.008(3) -0.005(3)
O80 0.038(4) 0.032(4) 0.043(4) -0.007(3) 0.005(3) -0.003(3)
O81 0.040(4) 0.043(4) 0.042(4) -0.005(3) 0.008(3) 0.006(3)
O83 0.043(4) 0.039(4) 0.044(4) -0.009(3) 0.004(3) 0.006(3)
O84 0.038(4) 0.040(3) 0.042(4) -0.002(3) 0.012(3) 0.000(3)
O85 0.039(5) 0.030(4) 0.085(7) 0.002(4) 0.004(4) -0.001(3)
O86 0.064(6) 0.042(4) 0.046(5) 0.019(4) 0.012(4) 0.002(4)
O87 0.036(4) 0.051(5) 0.047(5) 0.000(4) 0.006(3) 0.013(3)
O88 0.061(5) 0.051(5) 0.036(4) -0.006(3) -0.008(4) -0.009(4)
O89 0.048(4) 0.049(4) 0.040(5) 0.000(4) 0.007(3) -0.001(3)
O90 0.048(4) 0.052(5) 0.053(5) -0.008(4) 0.027(4) -0.020(4)
O91 0.038(3) 0.043(4) 0.045(4) 0.008(3) 0.010(3) -0.007(3)
O92 0.047(4) 0.038(4) 0.056(4) 0.009(3) -0.001(3) -0.006(3)
O93 0.115(8) 0.096(9) 0.063(7) 0.009(6) 0.010(6) -0.024(7)
O94 0.038(4) 0.063(5) 0.048(5) 0.003(4) 0.004(4) 0.003(3)
O95 0.062(5) 0.068(6) 0.055(6) 0.002(5) 0.006(4) 0.016(5)
O96 0.052(5) 0.068(6) 0.039(4) 0.014(4) -0.005(4) 0.007(4)
O97 0.033(3) 0.058(4) 0.046(5) 0.000(4) 0.006(3) -0.003(3)
O98 0.030(3) 0.025(3) 0.048(4) 0.001(3) 0.006(3) 0.002(2)
O99 0.055(5) 0.042(4) 0.054(5) 0.002(4) 0.009(4) 0.002(4)
O100 0.062(6) 0.073(6) 0.051(5) 0.006(5) -0.003(4) 0.011(5)
O101 0.076(8) 0.080(7) 0.076(6) -0.018(5) -0.015(5) -0.006(6)
O102 0.072(7) 0.067(6) 0.120(9) 0.015(6) 0.002(6) -0.018(5)
O103 0.122(11) 0.064(6) 0.093(10) -0.017(6) -0.011(7) 0.005(6)
O107 0.054(5) 0.045(4) 0.033(4) -0.014(3) 0.013(3) -0.004(4)
O108 0.039(4) 0.058(5) 0.049(5) -0.005(4) 0.023(3) 0.008(4)
N04P 0.032(4) 0.051(4) 0.031(5) 0.000(4) 0.010(3) -0.003(3)
C1 0.032(5) 0.038(4) 0.038(6) 0.001(4) 0.012(4) 0.002(4)
C2 0.036(5) 0.042(5) 0.039(5) 0.007(4) 0.012(4) -0.006(4)
C3 0.034(4) 0.031(5) 0.036(5) -0.004(4) 0.010(3) -0.003(3)
C4 0.037(4) 0.031(5) 0.037(5) -0.005(4) 0.004(3) -0.006(4)
C5 0.037(5) 0.040(4) 0.032(5) -0.006(3) 0.008(4) 0.000(4)
C6 0.039(5) 0.051(5) 0.030(5) 0.003(4) 0.007(4) -0.004(4)
C7 0.030(5) 0.044(4) 0.039(5) 0.000(4) 0.010(4) -0.001(4)
C8 0.034(5) 0.047(5) 0.037(6) -0.003(4) 0.007(4) 0.002(4)
C9 0.026(4) 0.041(4) 0.031(5) -0.001(4) 0.007(4) -0.005(3)
C10 0.032(5) 0.045(5) 0.040(6) -0.006(4) -0.001(4) -0.006(4)
C11 0.041(4) 0.041(6) 0.031(5) 0.000(4) 0.012(3) 0.004(4)
C12 0.037(4) 0.038(6) 0.051(7) 0.009(5) 0.010(4) -0.003(4)
O82 0.030(3) 0.042(4) 0.044(4) -0.011(3) 0.006(3) 0.000(3)
O104 0.019(6) 0.053(8) 0.047(6) 0.005(6) 0.018(5) 0.002(6)

loop_
_atom_type_symbol
_atom_type_description
_atom_type_scat_dispersion_real
_atom_type_scat_dispersion_imag
_atom_type_scat_source
C C 0.0033 0.0016 'International Tables Vol C Tables 4.2.6.8 and 6.1.1.4'
H H 0.0000 0.0000 'International Tables Vol C Tables 4.2.6.8 and 6.1.1.4'
Cr Cr 0.3209 0.6236 'International Tables Vol C Tables 4.2.6.8 and 6.1.1.4'
K K 0.2009 0.2494 'International Tables Vol C Tables 4.2.6.8 and 6.1.1.4'
N N 0.0061 0.0033 'International Tables Vol C Tables 4.2.6.8 and 6.1.1.4'
Nb Nb -2.0727 0.6215 'International Tables Vol C Tables 4.2.6.8 and 6.1.1.4'
O O 0.0106 0.0060 'International Tables Vol C Tables 4.2.6.8 and 6.1.1.4'
P P 0.1023 0.0942 'International Tables Vol C Tables 4.2.6.8 and 6.1.1.4'
W W -0.8490 6.8722 'International Tables Vol C Tables 4.2.6.8 and 6.1.1.4'

loop_
_geom_angle_atom_site_label_1
_geom_angle_atom_site_label_2
_geom_angle_atom_site_label_3
_geom_angle
_geom_angle_site_symmetry_1
_geom_angle_site_symmetry_3
_geom_angle_publ_flag
O20 W1 O44 82.5(3) . . ?
O33 W1 O20 155.2(3) . . ?
O33 W1 O40 88.5(3) . . ?
O33 W1 O44 73.0(3) . . ?
O40 W1 O20 85.3(3) . . ?
O40 W1 O44 83.6(3) . . ?
O41 W1 O20 87.1(3) . . ?
O41 W1 O33 88.9(3) . . ?
O41 W1 O40 155.9(3) . . ?
O41 W1 O44 72.7(3) . . ?
O96 W1 O20 102.3(4) . . ?
O96 W1 O33 102.4(4) . . ?
O96 W1 O40 101.7(4) . . ?
O96 W1 O41 102.3(4) . . ?
O96 W1 O44 173.0(4) . . ?
O14 W2 O41 88.1(4) . . ?
O14 W2 O44 83.1(3) . . ?
O27 W2 O14 85.1(3) . . ?
O27 W2 O41 156.4(3) . . ?
O27 W2 O44 83.8(3) . . ?
O30 W2 O14 156.1(3) . . ?
O30 W2 O27 88.3(3) . . ?
O30 W2 O41 88.8(4) . . ?
O30 W2 O44 73.3(3) . . ?
O41 W2 O44 72.9(3) . . ?
O90 W2 O14 102.2(4) . . ?
O90 W2 O27 102.1(4) . . ?
O90 W2 O30 101.7(4) . . ?
O90 W2 O41 101.4(4) . . ?
O90 W2 O44 172.3(4) . . ?
O30 W3 K1 53.4(2) . 4_666 ?
O30 W3 O44 72.9(3) . . ?
O32 W3 K1 149.3(2) . 4_666 ?
O32 W3 O30 157.3(3) . . ?
O32 W3 O33 89.5(3) . . ?
O32 W3 O35 86.3(3) . . ?
O32 W3 O44 84.7(3) . . ?
O33 W3 K1 94.3(2) . 4_666 ?
O33 W3 O30 87.4(3) . . ?
O33 W3 O44 73.7(3) . . ?
O35 W3 K1 100.9(2) . 4_666 ?
O35 W3 O30 87.7(3) . . ?
O35 W3 O33 156.8(3) . . ?
O35 W3 O44 83.3(3) . . ?
O44 W3 K1 125.64(18) . 4_666 ?
O107 W3 K1 45.7(3) . 4_666 ?
O107 W3 O30 99.0(4) . . ?
O107 W3 O32 103.7(4) . . ?
O107 W3 O33 101.1(4) . . ?
O107 W3 O35 102.1(4) . . ?
O107 W3 O44 170.2(3) . . ?
O23 W4 O39 87.9(3) . . ?
O23 W4 O43 83.3(3) . . ?
O26 W4 O23 156.7(3) . . ?
O26 W4 O39 87.2(3) . . ?
O26 W4 O43 73.5(3) . . ?
O36 W4 O23 86.0(3) . . ?
O36 W4 O26 89.9(3) . . ?
O36 W4 O39 157.3(3) . . ?
O36 W4 O43 84.2(3) . . ?
O39 W4 O43 73.3(3) . . ?
O108 W4 O23 103.1(4) . . ?
O108 W4 O26 100.1(4) . . ?
O108 W4 O36 100.6(4) . . ?
O108 W4 O39 102.1(4) . . ?
O108 W4 O43 172.1(4) . . ?
O10 W5 O15 83.6(3) . . ?
O10 W5 O43 83.5(3) . . ?
O15 W5 O43 83.0(3) . . ?
O37 W5 O10 89.6(3) . . ?
O37 W5 O15 156.3(3) . . ?
O37 W5 O39 88.3(3) . . ?
O37 W5 O43 73.6(3) . . ?
O39 W5 O10 156.3(3) . . ?
O39 W5 O15 88.9(3) . . ?
O39 W5 O43 73.2(3) . . ?
O86 W5 O10 101.7(4) . . ?
O86 W5 O15 103.0(4) . . ?
O86 W5 O37 100.6(4) . . ?
O86 W5 O39 101.9(4) . . ?
O86 W5 O43 172.3(4) . . ?
O24 W6 O42 85.1(3) . . ?
O24 W6 O43 82.8(3) . . ?
O26 W6 O24 88.8(3) . . ?
O26 W6 O37 87.4(3) . . ?
O26 W6 O42 154.9(3) . . ?
O26 W6 O43 72.4(3) . . ?
O37 W6 O24 155.1(3) . . ?
O37 W6 O42 88.0(3) . . ?
O37 W6 O43 72.6(3) . . ?
O42 W6 O43 82.7(3) . . ?
O88 W6 O24 102.7(4) . . ?
O88 W6 O26 103.1(4) . . ?
O88 W6 O37 102.1(4) . . ?
O88 W6 O42 102.0(4) . . ?
O88 W6 O43 173.0(4) . . ?
O7 W7 O19 82.3(3) . . ?
O7 W7 O36 162.4(3) . . ?
O7 W7 O98 88.1(3) . . ?
O25 W7 O7 90.2(3) . . ?
O25 W7 O19 72.8(3) . . ?
O25 W7 O36 89.2(3) . . ?
O25 W7 O98 156.6(3) . . ?
O36 W7 O19 80.7(3) . . ?
O46 W7 O7 99.5(4) . . ?
O46 W7 O19 173.8(3) . . ?
O46 W7 O25 101.3(3) . . ?
O46 W7 O36 97.9(4) . . ?
O46 W7 O98 102.0(3) . . ?
O98 W7 O19 83.9(3) . . ?
O98 W7 O36 85.6(3) . . ?
O6 W8 O19 85.8(3) . . ?
O6 W8 O24 86.4(3) . . ?
O6 W8 O25 158.6(3) . . ?
O12 W8 O6 89.4(3) . . ?
O12 W8 O19 83.0(3) . . ?
O12 W8 O24 163.7(3) . . ?
O12 W8 O25 89.6(3) . . ?
O24 W8 O19 81.0(3) . . ?
O24 W8 O25 88.6(3) . . ?
O25 W8 O19 72.9(3) . . ?
O50 W8 O6 103.4(3) . . ?
O50 W8 O12 98.9(4) . . ?
O50 W8 O19 170.6(3) . . ?
O50 W8 O24 97.3(4) . . ?
O50 W8 O25 97.8(3) . . ?
O11 W9 O27 163.8(3) . . ?
O11 W9 O31 82.6(3) . . ?
O17 W9 O11 89.0(3) . . ?
O17 W9 O27 89.5(3) . . ?
O17 W9 O31 73.2(3) . . ?
O27 W9 O31 81.5(3) . . ?
O34 W9 O11 88.3(3) . . ?
O34 W9 O17 157.7(3) . . ?
O34 W9 O27 87.0(3) . . ?
O34 W9 O31 84.5(3) . . ?
O63 W9 O11 98.8(4) . . ?
O63 W9 O17 100.8(4) . . ?
O63 W9 O27 97.3(4) . . ?
O63 W9 O31 173.9(3) . . ?
O63 W9 O34 101.5(4) . . ?
O7 W10 O8 88.8(3) . . ?
O7 W10 O9 88.2(3) . . ?
O7 W10 O18 81.3(3) . . ?
O8 W10 O9 159.1(3) . . ?
O8 W10 O18 86.0(3) . . ?
O9 W10 O18 73.1(3) . . ?
O20 W10 O7 162.9(3) . . ?
O20 W10 O8 87.1(3) . . ?
O20 W10 O9 89.8(3) . . ?
O20 W10 O18 81.9(3) . . ?
O64 W10 O7 98.9(4) . . ?
O64 W10 O8 103.9(4) . . ?
O64 W10 O9 97.0(3) . . ?
O64 W10 O18 170.0(3) . . ?
O64 W10 O20 98.2(4) . . ?
O2 W11 O17 89.7(3) . . ?
O2 W11 O31 82.4(3) . . ?
O2 W11 O35 162.6(3) . . ?
O5 W11 O2 88.6(3) . . ?
O5 W11 O17 159.1(3) . . ?
O5 W11 O31 85.5(3) . . ?
O5 W11 O35 86.3(3) . . ?
O17 W11 O31 73.6(3) . . ?
O17 W11 O35 89.1(3) . . ?
O35 W11 O31 80.6(3) . . ?
O60 W11 O2 99.2(4) . . ?
O60 W11 O5 102.5(4) . . ?
O60 W11 O17 98.4(3) . . ?
O60 W11 O31 171.9(3) . . ?
O60 W11 O35 98.2(4) . . ?
O3 W12 O28 89.0(3) . . ?
O3 W12 O29 81.9(3) . . ?
O3 W12 O40 163.5(3) . . ?
O8 W12 O3 88.4(3) . . ?
O8 W12 O28 158.1(3) . . ?
O8 W12 O29 85.8(3) . . ?
O8 W12 O40 86.8(3) . . ?
O28 W12 O29 72.3(3) . . ?
O40 W12 O28 89.5(3) . . ?
O40 W12 O29 81.9(3) . . ?
O45 W12 O3 98.5(3) . . ?
O45 W12 O8 103.5(3) . . ?
O45 W12 O28 98.4(3) . . ?
O45 W12 O29 170.6(3) . . ?
O45 W12 O40 98.1(4) . . ?
O9 W13 O18 73.2(3) . . ?
O12 W13 O9 88.8(3) . . ?
O12 W13 O18 81.9(3) . . ?
O14 W13 O9 90.7(3) . . ?
O14 W13 O12 163.2(3) . . ?
O14 W13 O18 82.0(3) . . ?
O34 W13 O9 157.9(3) . . ?
O34 W13 O12 87.6(3) . . ?
O34 W13 O14 86.6(3) . . ?
O34 W13 O18 84.7(3) . . ?
O61 W13 O9 100.7(4) . . ?
O61 W13 O12 98.3(4) . . ?
O61 W13 O14 98.2(4) . . ?
O61 W13 O18 173.9(3) . . ?
O61 W13 O34 101.3(4) . . ?
O4 W14 O13 158.1(3) . . ?
O4 W14 O16 86.5(3) . . ?
O4 W14 O38 85.0(3) . . ?
O13 W14 O38 73.1(3) . . ?
O15 W14 O4 87.1(3) . . ?
O15 W14 O13 90.9(3) . . ?
O15 W14 O16 163.4(3) . . ?
O15 W14 O38 82.0(3) . . ?
O16 W14 O13 89.4(3) . . ?
O16 W14 O38 82.2(3) . . ?
O51 W14 O4 101.6(3) . . ?
O51 W14 O13 100.2(3) . . ?
O51 W14 O15 98.0(4) . . ?
O51 W14 O16 98.3(4) . . ?
O51 W14 O38 173.4(3) . . ?
O6 W15 O1 86.2(3) . . ?
O6 W15 O11 88.4(3) . . ?
O6 W15 O22 158.1(3) . . ?
O6 W15 O42 86.3(3) . . ?
O11 W15 O1 82.7(3) . . ?
O11 W15 O22 89.4(3) . . ?
O11 W15 O42 163.3(3) . . ?
O22 W15 O1 71.9(3) . . ?
O42 W15 O1 81.2(3) . . ?
O42 W15 O22 89.7(3) . . ?
O49 W15 O1 170.3(3) . . ?
O49 W15 O6 103.4(3) . . ?
O49 W15 O11 99.0(4) . . ?
O49 W15 O22 98.5(3) . . ?
O49 W15 O42 97.6(4) . . ?
O5 W16 O28 157.5(3) . . ?
O5 W16 O29 85.0(3) . . ?
O5 W16 O32 85.6(3) . . ?
O16 W16 O5 88.9(3) . . ?
O16 W16 O28 91.2(3) . . ?
O16 W16 O29 83.6(3) . . ?
O16 W16 O32 163.7(3) . . ?
O28 W16 O29 72.7(3) . . ?
O28 W16 O32 88.2(3) . . ?
O32 W16 O29 80.7(3) . . ?
O48 W16 O5 104.2(3) . . ?
O48 W16 O16 99.7(4) . . ?
O48 W16 O28 97.9(3) . . ?
O48 W16 O29 170.2(3) . . ?
O48 W16 O32 96.5(4) . . ?
O2 W17 O1 81.4(3) . . ?
O4 W17 O1 85.6(3) . . ?
O4 W17 O2 87.4(3) . . ?
O4 W17 O10 87.5(3) . . ?
O4 W17 O22 158.5(3) . . ?
O10 W17 O1 81.6(3) . . ?
O10 W17 O2 162.5(3) . . ?
O22 W17 O1 72.9(3) . . ?
O22 W17 O2 88.7(3) . . ?
O22 W17 O10 90.0(3) . . ?
O57 W17 O1 173.7(3) . . ?
O57 W17 O2 98.5(4) . . ?
O57 W17 O4 100.7(4) . . ?
O57 W17 O10 98.8(4) . . ?
O57 W17 O22 100.7(4) . . ?
O3 W18 O13 89.6(3) . . ?
O3 W18 O23 164.0(3) . . ?
O3 W18 O38 82.9(3) . . ?
O13 W18 O23 88.5(3) . . ?
O13 W18 O38 73.4(3) . . ?
O23 W18 O38 81.4(3) . . ?
O52 W18 O3 98.7(4) . . ?
O52 W18 O13 99.2(3) . . ?
O52 W18 O23 97.3(4) . . ?
O52 W18 O38 172.5(3) . . ?
O52 W18 O98 102.2(4) . . ?
O98 W18 O3 89.0(3) . . ?
O98 W18 O13 158.5(3) . . ?
O98 W18 O23 87.0(3) . . ?
O98 W18 O38 85.1(3) . . ?
O53 Cr1 O62 91.3(3) . . ?
O53 Cr1 O72 87.5(3) . . ?
O53 Cr1 O84 171.1(3) . . ?
O58 Cr1 O53 87.8(3) . . ?
O58 Cr1 O62 169.2(3) . . ?
O58 Cr1 O72 83.1(3) . . ?
O58 Cr1 O84 90.6(4) . . ?
O62 Cr1 O72 86.2(3) . . ?
O62 Cr1 O84 88.6(4) . . ?
O70 Cr1 O53 94.0(3) . . ?
O70 Cr1 O58 95.8(3) . . ?
O70 Cr1 O62 95.0(3) . . ?
O70 Cr1 O72 178.0(3) . . ?
O70 Cr1 O84 94.9(3) . . ?
O84 Cr1 O72 83.6(3) . . ?
O54 Cr2 O69 95.3(3) . . ?
O54 Cr2 O71 94.2(3) . . ?
O54 Cr2 O78 95.3(3) . . ?
O54 Cr2 O81 95.1(3) . . ?
O54 Cr2 O87 179.0(4) . . ?
O69 Cr2 O71 88.1(4) . . ?
O69 Cr2 O78 90.9(4) . . ?
O69 Cr2 O81 169.5(3) . . ?
O69 Cr2 O87 85.1(4) . . ?
O71 Cr2 O87 84.8(4) . . ?
O78 Cr2 O71 170.5(4) . . ?
O78 Cr2 O81 88.8(4) . . ?
O78 Cr2 O87 85.6(4) . . ?
O81 Cr2 O71 90.5(4) . . ?
O81 Cr2 O87 84.5(4) . . ?
O47 Cr3 O68 86.6(3) . . ?
O47 Cr3 O75 88.4(4) . . ?
O47 Cr3 O79 168.5(4) . . ?
O47 Cr3 O82 90.2(4) . . ?
O70 Cr3 O47 95.9(3) . . ?
O70 Cr3 O68 177.4(3) . . ?
O70 Cr3 O75 95.1(3) . . ?
O70 Cr3 O79 95.6(3) . . ?
O70 Cr3 O82 95.2(3) . . ?
O75 Cr3 O68 84.4(3) . . ?
O75 Cr3 O79 91.6(4) . . ?
O75 Cr3 O82 169.6(3) . . ?
O79 Cr3 O68 81.9(4) . . ?
O82 Cr3 O68 85.3(3) . . ?
O82 Cr3 O79 87.7(4) . . ?
O54 Cr4 O55 95.6(3) . . ?
O54 Cr4 O67 95.7(3) . . ?
O54 Cr4 O73 178.5(4) . . ?
O54 Cr4 O74 94.7(3) . . ?
O54 Cr4 O83 95.1(3) . . ?
O55 Cr4 O73 82.9(3) . . ?
O67 Cr4 O55 168.7(3) . . ?
O67 Cr4 O73 85.8(3) . . ?
O74 Cr4 O55 90.9(4) . . ?
O74 Cr4 O67 89.0(4) . . ?
O74 Cr4 O73 85.2(3) . . ?
O83 Cr4 O55 87.4(4) . . ?
O83 Cr4 O67 90.8(4) . . ?
O83 Cr4 O73 85.0(4) . . ?
O83 Cr4 O74 170.1(4) . . ?
O56 Cr5 O65 168.3(4) . . ?
O56 Cr5 O80 91.0(4) . . ?
O56 Cr5 O85 83.3(4) . . ?
O56 Cr5 O92 88.0(4) . . ?
O65 Cr5 O80 88.2(4) . . ?
O65 Cr5 O85 84.9(4) . . ?
O65 Cr5 O92 90.8(4) . . ?
O70 Cr5 O56 95.7(3) . . ?
O70 Cr5 O65 96.0(3) . . ?
O70 Cr5 O80 94.6(3) . . ?
O70 Cr5 O85 178.9(4) . . ?
O70 Cr5 O92 94.8(4) . . ?
O80 Cr5 O85 84.8(4) . . ?
O92 Cr5 O80 170.5(4) . . ?
O92 Cr5 O85 85.7(4) . . ?
O54 Cr6 O59 96.3(3) . . ?
O54 Cr6 O66 96.0(3) . . ?
O54 Cr6 O76 178.5(4) . . ?
O54 Cr6 O77 95.1(3) . . ?
O54 Cr6 O91 95.4(3) . . ?
O59 Cr6 O66 167.7(4) . . ?
O59 Cr6 O76 85.2(4) . . ?
O59 Cr6 O77 88.5(4) . . ?
O66 Cr6 O76 82.5(3) . . ?
O66 Cr6 O77 91.5(4) . . ?
O77 Cr6 O76 85.3(3) . . ?
O91 Cr6 O59 90.8(4) . . ?
O91 Cr6 O66 86.9(4) . . ?
O91 Cr6 O76 84.2(4) . . ?
O91 Cr6 O77 169.5(3) . . ?
O30 K1 W3 31.02(15) 4_565 4_565 ?
O30 K1 O103 106.1(3) 4_565 . ?
O48 K1 W3 111.85(17) 2_546 4_565 ?
O48 K1 O30 136.7(2) 2_546 4_565 ?
O48 K1 O53 60.1(2) 2_546 . ?
O48 K1 O101 142.0(3) 2_546 . ?
O48 K1 O103 73.0(3) 2_546 . ?
O53 K1 W3 76.26(16) . 4_565 ?
O53 K1 O30 83.0(2) . 4_565 ?
O53 K1 O101 142.6(3) . . ?
O53 K1 O103 113.5(3) . . ?
O72 K1 W3 128.74(18) . 4_565 ?
O72 K1 O30 114.4(2) . 4_565 ?
O72 K1 O48 66.3(2) . 2_546 ?
O72 K1 O53 58.3(2) . . ?
O72 K1 O101 145.9(3) . . ?
O72 K1 O102 91.9(4) . . ?
O72 K1 O103 136.1(3) . . ?
O72 K1 O107 133.9(3) . 4_565 ?
O100 K1 W3 104.2(2) . 4_565 ?
O100 K1 O30 73.6(3) . 4_565 ?
O100 K1 O48 138.4(3) . 2_546 ?
O100 K1 O53 111.7(3) . . ?
O100 K1 O72 75.3(3) . . ?
O100 K1 O101 71.3(3) . . ?
O100 K1 O102 97.6(4) . . ?
O100 K1 O103 134.4(4) . . ?
O100 K1 O107 128.8(3) . 4_565 ?
O101 K1 W3 67.3(3) . 4_565 ?
O101 K1 O30 61.6(3) . 4_565 ?
O101 K1 O103 69.4(4) . . ?
O102 K1 W3 137.4(3) . 4_565 ?
O102 K1 O30 147.9(4) . 4_565 ?
O102 K1 O48 69.3(3) . 2_546 ?
O102 K1 O53 128.1(3) . . ?
O102 K1 O101 86.3(4) . . ?
O102 K1 O103 57.8(4) . . ?
O103 K1 W3 81.1(3) . 4_565 ?
O107 K1 W3 25.71(16) 4_565 4_565 ?
O107 K1 O30 56.7(2) 4_565 4_565 ?
O107 K1 O48 90.5(2) 4_565 2_546 ?
O107 K1 O53 75.7(2) 4_565 . ?
O107 K1 O101 75.0(3) 4_565 . ?
O107 K1 O102 117.5(4) 4_565 . ?
O107 K1 O103 59.7(3) 4_565 . ?
O46 K2 O51 141.3(3) . 2_646 ?
O46 K2 O59 130.9(3) . . ?
O46 K2 O62 112.4(3) . 1_655 ?
O46 K2 O77 83.8(2) . . ?
O46 K2 O84 65.1(2) . 1_655 ?
O46 K2 O89 129.8(3) . 1_655 ?
O46 K2 O93 77.6(4) . . ?
O46 K2 O94 85.7(3) . 1_655 ?
O46 K2 O99 77.2(3) . . ?
O46 K2 N04P 107.5(3) . 1_655 ?
O51 K2 O59 68.5(2) 2_646 . ?
O51 K2 O62 78.3(2) 2_646 1_655 ?
O51 K2 O77 114.9(3) 2_646 . ?
O51 K2 O84 127.4(3) 2_646 1_655 ?
O51 K2 O89 88.6(3) 2_646 1_655 ?
O51 K2 O93 74.7(4) 2_646 . ?
O51 K2 O94 132.9(3) 2_646 1_655 ?
O51 K2 O99 70.9(3) 2_646 . ?
O51 K2 N04P 111.0(3) 2_646 1_655 ?
O62 K2 O59 111.8(2) 1_655 . ?
O62 K2 O77 136.2(2) 1_655 . ?
O62 K2 O84 51.1(2) 1_655 1_655 ?
O62 K2 N04P 70.1(2) 1_655 1_655 ?
O77 K2 O59 49.0(2) . . ?
O77 K2 O84 112.0(2) . 1_655 ?
O77 K2 N04P 66.1(2) . 1_655 ?
O84 K2 O59 137.7(2) 1_655 . ?
O84 K2 N04P 68.5(2) 1_655 1_655 ?
O89 K2 O59 59.0(2) 1_655 . ?
O89 K2 O62 62.5(2) 1_655 1_655 ?
O89 K2 O77 75.7(2) 1_655 . ?
O89 K2 O84 80.9(2) 1_655 1_655 ?
O89 K2 O93 137.7(3) 1_655 . ?
O89 K2 O94 44.4(3) 1_655 1_655 ?
O89 K2 N04P 22.4(3) 1_655 1_655 ?
O93 K2 O59 78.7(3) . . ?
O93 K2 O62 144.8(3) . 1_655 ?
O93 K2 O77 76.8(3) . . ?
O93 K2 O84 139.8(3) . 1_655 ?
O93 K2 O94 135.3(4) . 1_655 ?
O93 K2 N04P 141.4(3) . 1_655 ?
O94 K2 O59 81.9(2) 1_655 . ?
O94 K2 O62 80.0(2) 1_655 1_655 ?
O94 K2 O77 60.2(2) 1_655 . ?
O94 K2 O84 58.6(2) 1_655 1_655 ?
O94 K2 N04P 22.0(3) 1_655 1_655 ?
O99 K2 O59 136.9(3) . . ?
O99 K2 O62 72.6(3) . 1_655 ?
O99 K2 O77 150.6(3) . . ?
O99 K2 O84 80.0(3) . 1_655 ?
O99 K2 O89 133.6(3) . 1_655 ?
O99 K2 O93 77.4(3) . . ?
O99 K2 O94 138.7(3) . 1_655 ?
O99 K2 N04P 141.2(3) . 1_655 ?
N04P K2 O59 69.2(2) 1_655 . ?
O47 K3 O75 50.3(2) . . ?
O47 K3 O78 139.4(2) . 1_455 ?
O47 K3 O81 112.9(2) . 1_455 ?
O57 K3 O47 82.8(2) 2_546 . ?
O57 K3 O75 130.3(3) 2_546 . ?
O57 K3 O78 112.1(3) 2_546 1_455 ?
O57 K3 O81 66.9(2) 2_546 1_455 ?
O57 K3 O89 91.2(3) 2_546 . ?
O57 K3 O95 77.9(3) 2_546 . ?
O57 K3 O97 135.3(3) 2_546 . ?
O57 K3 O104 68.2(4) 2_546 . ?
O61 K3 O47 127.0(3) . . ?
O61 K3 O57 135.1(3) . 2_546 ?
O61 K3 O75 78.8(2) . . ?
O61 K3 O78 69.2(2) . 1_455 ?
O61 K3 O81 116.0(3) . 1_455 ?
O61 K3 O89 131.0(3) . . ?
O61 K3 O95 77.8(3) . . ?
O61 K3 O97 86.4(3) . . ?
O61 K3 O104 70.6(4) . . ?
O75 K3 O78 114.4(2) . 1_455 ?
O81 K3 O75 139.6(2) 1_455 . ?
O81 K3 O78 50.1(2) 1_455 1_455 ?
O89 K3 O47 61.4(2) . . ?
O89 K3 O75 80.6(2) . . ?
O89 K3 O78 80.1(2) . 1_455 ?
O89 K3 O81 61.1(2) . 1_455 ?
O89 K3 O97 44.9(3) . . ?
O89 K3 O104 133.6(3) . . ?
O95 K3 O47 77.1(3) . . ?
O95 K3 O75 76.8(3) . . ?
O95 K3 O78 141.4(3) . 1_455 ?
O95 K3 O81 141.0(3) . 1_455 ?
O95 K3 O89 138.2(3) . . ?
O95 K3 O97 137.4(3) . . ?
O95 K3 O104 79.5(4) . . ?
O97 K3 O47 81.6(2) . . ?
O97 K3 O75 61.3(2) . . ?
O97 K3 O78 61.0(2) . 1_455 ?
O97 K3 O81 81.4(2) . 1_455 ?
O97 K3 O104 131.7(4) . . ?
O104 K3 O47 145.9(4) . . ?
O104 K3 O75 144.5(3) . . ?
O104 K3 O78 71.2(4) . 1_455 ?
O104 K3 O81 72.5(3) . 1_455 ?
O21 K4 O67 90.9(5) . 1_455 ?
O21 K4 O74 88.9(5) . 1_455 ?
O52 K4 O21 71.2(4) 1_455 . ?
O52 K4 O67 134.7(3) 1_455 1_455 ?
O52 K4 O74 86.2(3) 1_455 1_455 ?
O52 K4 O94 90.0(3) 1_455 . ?
O52 K4 O97 134.9(3) 1_455 . ?
O63 K4 O21 74.1(4) . . ?
O63 K4 O52 134.1(3) . 1_455 ?
O63 K4 O67 73.9(3) . 1_455 ?
O63 K4 O74 122.3(3) . 1_455 ?
O63 K4 O94 133.7(3) . . ?
O63 K4 O97 88.4(3) . . ?
O74 K4 O67 51.2(2) 1_455 1_455 ?
O94 K4 O21 147.4(5) . . ?
O94 K4 O67 83.7(3) . 1_455 ?
O94 K4 O74 62.8(3) . 1_455 ?
O94 K4 O97 45.5(3) . . ?
O97 K4 O21 149.8(5) . . ?
O97 K4 O67 60.2(2) . 1_455 ?
O97 K4 O74 79.8(3) . 1_455 ?
O18 P1 O29 112.2(4) . . ?
O18 P1 O31 112.5(4) . . ?
O18 P1 O44 107.6(4) . . ?
O29 P1 O44 106.4(4) . . ?
O31 P1 O29 111.0(4) . . ?
O31 P1 O44 106.8(4) . . ?
O1 P2 O43 106.9(4) . . ?
O19 P2 O1 112.5(4) . . ?
O19 P2 O38 111.6(4) . . ?
O19 P2 O43 106.8(4) . . ?
O38 P2 O1 111.7(4) . . ?
O38 P2 O43 106.9(4) . . ?
W17 O1 W15 91.6(2) . . ?
P2 O1 W15 127.6(4) . . ?
P2 O1 W17 128.3(4) . . ?
W11 O2 W17 163.0(4) . . ?
W12 O3 W18 162.1(4) . . ?
W17 O4 W14 148.7(4) . . ?
W11 O5 W16 151.5(4) . . ?
W8 O6 W15 150.5(4) . . ?
W10 O7 W7 163.0(4) . . ?
W12 O8 W10 149.7(4) . . ?
W13 O9 W10 122.6(4) . . ?
W17 O10 W5 152.2(4) . . ?
W15 O11 W9 162.6(5) . . ?
W8 O12 W13 162.6(4) . . ?
W14 O13 W18 122.4(4) . . ?
W13 O14 W2 152.2(4) . . ?
W14 O15 W5 152.3(4) . . ?
W16 O16 W14 163.6(4) . . ?
W9 O17 W11 122.6(4) . . ?
W10 O18 W13 91.1(2) . . ?
P1 O18 W10 127.6(4) . . ?
P1 O18 W13 127.2(4) . . ?
W8 O19 W7 90.4(2) . . ?
P2 O19 W7 128.7(4) . . ?
P2 O19 W8 128.4(4) . . ?
W10 O20 W1 151.1(4) . . ?
W17 O22 W15 123.5(4) . . ?
W4 O23 W18 149.6(4) . . ?
W8 O24 W6 151.5(4) . . ?
W7 O25 W8 123.7(4) . . ?
W4 O26 W6 124.0(4) . . ?
W2 O27 W9 150.4(4) . . ?
W16 O28 W12 124.2(4) . . ?
W16 O29 W12 90.6(2) . . ?
P1 O29 W12 127.6(4) . . ?
P1 O29 W16 129.4(4) . . ?
W2 O30 W3 123.0(4) . . ?
W2 O30 K1 140.1(4) . 4_666 ?
W3 O30 K1 95.5(3) . 4_666 ?
W11 O31 W9 90.5(2) . . ?
P1 O31 W9 127.6(4) . . ?
P1 O31 W11 129.2(4) . . ?
W3 O32 W16 150.9(4) . . ?
W3 O33 W1 123.2(4) . . ?
W9 O34 W13 150.8(5) . . ?
W3 O35 W11 150.7(4) . . ?
W4 O36 W7 152.0(4) . . ?
W5 O37 W6 124.0(4) . . ?
W18 O38 W14 91.0(2) . . ?
P2 O38 W14 127.4(4) . . ?
P2 O38 W18 128.1(4) . . ?
W5 O39 W4 122.4(4) . . ?
W12 O40 W1 151.1(4) . . ?
W1 O41 W2 123.9(4) . . ?
W15 O42 W6 151.7(4) . . ?
W4 O43 W5 90.9(2) . . ?
W4 O43 W6 90.1(2) . . ?
W5 O43 W6 89.7(2) . . ?
P2 O43 W4 125.2(4) . . ?
P2 O43 W5 125.5(4) . . ?
P2 O43 W6 124.6(4) . . ?
W2 O44 W1 90.3(3) . . ?
W3 O44 W1 90.2(2) . . ?
W3 O44 W2 90.7(2) . . ?
P1 O44 W1 125.3(4) . . ?
P1 O44 W2 125.0(4) . . ?
P1 O44 W3 124.6(4) . . ?
W7 O46 K2 160.3(5) . . ?
Cr3 O47 K3 109.8(3) . . ?
C4 O47 Cr3 131.3(8) . . ?
C4 O47 K3 106.3(7) . . ?
W16 O48 K1 141.2(4) . 2_556 ?
W14 O51 K2 164.5(4) . 2_656 ?
W18 O52 K4 157.7(5) . 1_655 ?
Cr1 O53 K1 104.9(3) . . ?
C3 O53 Cr1 132.6(8) . . ?
C3 O53 K1 121.7(7) . . ?
Cr4 O54 Cr2 119.4(4) . . ?
Cr6 O54 Cr2 120.2(4) . . ?
Cr6 O54 Cr4 120.4(4) . . ?
C8 O55 Cr4 131.3(8) . . ?
C6 O56 Cr5 132.7(8) . . ?
W17 O57 K3 160.6(5) . 2_556 ?
C2 O58 Cr1 132.6(8) . . ?
Cr6 O59 K2 106.5(3) . . ?
C11 O59 Cr6 131.0(8) . . ?
C11 O59 K2 104.4(7) . . ?
W13 O61 K3 164.8(5) . . ?
Cr1 O62 K2 110.2(3) . 1_455 ?
C4 O62 Cr1 132.9(8) . . ?
C4 O62 K2 104.6(7) . 1_455 ?
W9 O63 K4 166.9(5) . . ?
C1 O65 Cr5 131.6(8) . . ?
C8 O66 Cr6 131.1(8) . . ?
Cr4 O67 K4 105.4(3) . 1_655 ?
C9 O67 Cr4 132.5(8) . . ?
C9 O67 K4 107.2(7) . 1_655 ?
C10 O69 Cr2 131.8(8) . . ?
Cr1 O70 Cr5 119.3(4) . . ?
Cr3 O70 Cr1 120.8(4) . . ?
Cr3 O70 Cr5 120.0(4) . . ?
C12 O71 Cr2 132.9(8) . . ?
Cr1 O72 K1 106.2(3) . . ?
Cr4 O74 K4 110.8(3) . 1_655 ?
C7 O74 Cr4 132.4(8) . . ?
C7 O74 K4 105.6(7) . 1_655 ?
Cr3 O75 K3 108.0(3) . . ?
C5 O75 Cr3 131.4(8) . . ?
C5 O75 K3 107.4(7) . . ?
Cr6 O77 K2 112.9(3) . . ?
C7 O77 Cr6 129.9(8) . . ?
C7 O77 K2 107.2(7) . . ?
Cr2 O78 K3 108.9(3) . 1_655 ?
C9 O78 Cr2 131.6(7) . . ?
C9 O78 K3 105.1(7) . 1_655 ?
C6 O79 Cr3 131.2(8) . . ?
C5 O80 Cr5 131.0(8) . . ?
Cr2 O81 K3 110.0(4) . 1_655 ?
C11 O81 Cr2 132.0(8) . . ?
C11 O81 K3 104.7(7) . 1_655 ?
C10 O83 Cr4 132.8(8) . . ?
Cr1 O84 K2 106.1(3) . 1_455 ?
C1 O84 Cr1 131.1(7) . . ?
C1 O84 K2 111.4(7) . 1_455 ?
K3 O89 K2 162.1(4) . 1_455 ?
N04P O89 K2 99.2(6) . 1_455 ?
N04P O89 K3 98.2(6) . . ?
C12 O91 Cr6 130.7(8) . . ?
C2 O92 Cr5 131.9(8) . . ?
K4 O94 K2 164.7(4) . 1_455 ?
N04P O94 K2 96.8(7) . 1_455 ?
N04P O94 K4 97.3(7) . . ?
K4 O97 K3 166.6(4) . . ?
N04P O97 K3 98.0(7) . . ?
N04P O97 K4 95.4(7) . . ?
W18 O98 W7 151.9(5) . . ?
W3 O107 K1 108.6(4) . 4_666 ?
O89 N04P K2 58.4(5) . 1_455 ?
O94 N04P K2 61.3(6) . 1_455 ?
O94 N04P O89 119.7(10) . . ?
O97 N04P K2 177.2(8) . 1_455 ?
O97 N04P O89 118.8(10) . . ?
O97 N04P O94 121.5(11) . . ?
O65 C1 O84 128.3(11) . . ?
O92 C2 O58 126.7(12) . . ?
O53 C3 O82 126.7(11) . . ?
O62 C4 O47 126.5(11) . . ?
O80 C5 O75 128.1(11) . . ?
O56 C6 O79 127.3(11) . . ?
O74 C7 O77 127.6(12) . . ?
O55 C8 O66 128.4(11) . . ?
O67 C9 O78 127.4(10) . . ?
O83 C10 O69 126.5(11) . . ?
O81 C11 O59 127.7(11) . . ?
O71 C12 O91 127.4(12) . . ?
C3 O82 Cr3 131.9(7) . . ?

loop_
_geom_bond_atom_site_label_1
_geom_bond_atom_site_label_2
_geom_bond_distance
_geom_bond_site_symmetry_2
_geom_bond_publ_flag
W1 O20 1.938(7) . ?
W1 O33 1.917(8) . ?
W1 O40 1.921(8) . ?
W1 O41 1.911(8) . ?
W1 O44 2.388(7) . ?
W1 O96 1.712(9) . ?
W2 O14 1.915(7) . ?
W2 O27 1.914(8) . ?
W2 O30 1.895(8) . ?
W2 O41 1.915(8) . ?
W2 O44 2.375(7) . ?
W2 O90 1.708(8) . ?
W3 K1 3.751(3) 4_666 ?
W3 O30 1.942(8) . ?
W3 O32 1.888(8) . ?
W3 O33 1.910(8) . ?
W3 O35 1.906(8) . ?
W3 O44 2.363(7) . ?
W3 O107 1.717(8) . ?
W4 O23 1.916(8) . ?
W4 O26 1.906(8) . ?
W4 O36 1.904(8) . ?
W4 O39 1.932(8) . ?
W4 O43 2.360(7) . ?
W4 O108 1.724(8) . ?
W5 O10 1.920(7) . ?
W5 O15 1.932(8) . ?
W5 O37 1.896(8) . ?
W5 O39 1.918(8) . ?
W5 O43 2.374(7) . ?
W5 O86 1.734(8) . ?
W6 O24 1.922(8) . ?
W6 O26 1.909(8) . ?
W6 O37 1.920(8) . ?
W6 O42 1.934(8) . ?
W6 O43 2.402(7) . ?
W6 O88 1.714(8) . ?
W7 O7 1.896(8) . ?
W7 O19 2.377(7) . ?
W7 O25 1.894(7) . ?
W7 O36 1.917(8) . ?
W7 O46 1.695(7) . ?
W7 O98 1.901(8) . ?
W8 O6 1.888(7) . ?
W8 O12 1.881(7) . ?
W8 O19 2.356(7) . ?
W8 O24 1.911(8) . ?
W8 O25 1.916(7) . ?
W8 O50 1.704(7) . ?
W9 O11 1.905(8) . ?
W9 O17 1.901(7) . ?
W9 O27 1.931(8) . ?
W9 O31 2.370(7) . ?
W9 O34 1.877(8) . ?
W9 O63 1.716(7) . ?
W10 O7 1.896(8) . ?
W10 O8 1.898(7) . ?
W10 O9 1.922(7) . ?
W10 O18 2.357(7) . ?
W10 O20 1.893(8) . ?
W10 O64 1.697(8) . ?
W11 O2 1.885(7) . ?
W11 O5 1.880(7) . ?
W11 O17 1.915(7) . ?
W11 O31 2.344(7) . ?
W11 O35 1.922(8) . ?
W11 O60 1.709(7) . ?
W12 O3 1.900(8) . ?
W12 O8 1.882(8) . ?
W12 O28 1.910(7) . ?
W12 O29 2.375(7) . ?
W12 O40 1.908(8) . ?
W12 O45 1.701(7) . ?
W13 O9 1.912(7) . ?
W13 O12 1.910(7) . ?
W13 O14 1.899(7) . ?
W13 O18 2.356(7) . ?
W13 O34 1.896(8) . ?
W13 O61 1.696(7) . ?
W14 O4 1.897(7) . ?
W14 O13 1.911(7) . ?
W14 O15 1.895(8) . ?
W14 O16 1.903(8) . ?
W14 O38 2.363(7) . ?
W14 O51 1.701(7) . ?
W15 O1 2.352(7) . ?
W15 O6 1.889(7) . ?
W15 O11 1.893(8) . ?
W15 O22 1.923(7) . ?
W15 O42 1.902(8) . ?
W15 O49 1.714(7) . ?
W16 O5 1.894(7) . ?
W16 O16 1.889(7) . ?
W16 O28 1.900(7) . ?
W16 O29 2.362(7) . ?
W16 O32 1.940(8) . ?
W16 O48 1.702(7) . ?
W17 O1 2.331(7) . ?
W17 O2 1.906(7) . ?
W17 O4 1.888(7) . ?
W17 O10 1.899(8) . ?
W17 O22 1.889(7) . ?
W17 O57 1.699(7) . ?
W18 O3 1.900(8) . ?
W18 O13 1.922(7) . ?
W18 O23 1.931(8) . ?
W18 O38 2.345(7) . ?
W18 O52 1.696(7) . ?
W18 O98 1.870(7) . ?
Cr1 O53 1.973(8) . ?
Cr1 O58 1.953(8) . ?
Cr1 O62 1.973(8) . ?
Cr1 O70 1.896(7) . ?
Cr1 O72 2.047(8) . ?
Cr1 O84 1.977(8) . ?
Cr2 O54 1.905(8) . ?
Cr2 O69 1.963(8) . ?
Cr2 O71 1.978(8) . ?
Cr2 O78 1.964(8) . ?
Cr2 O81 1.964(9) . ?
Cr2 O87 2.025(8) . ?
Cr3 O47 1.958(8) . ?
Cr3 O68 2.025(8) . ?
Cr3 O70 1.893(8) . ?
Cr3 O75 1.963(8) . ?
Cr3 O79 1.974(8) . ?
Cr3 O82 1.967(8) . ?
Cr4 O54 1.900(8) . ?
Cr4 O55 1.983(8) . ?
Cr4 O67 1.970(8) . ?
Cr4 O73 2.029(8) . ?
Cr4 O74 1.962(8) . ?
Cr4 O83 1.956(9) . ?
Cr5 O56 1.970(8) . ?
Cr5 O65 1.972(8) . ?
Cr5 O70 1.906(7) . ?
Cr5 O80 1.979(8) . ?
Cr5 O85 2.044(9) . ?
Cr5 O92 1.973(9) . ?
Cr6 O54 1.890(8) . ?
Cr6 O59 1.966(8) . ?
Cr6 O66 1.972(8) . ?
Cr6 O76 2.024(8) . ?
Cr6 O77 1.977(8) . ?
Cr6 O91 1.945(9) . ?
K1 O30 3.028(8) 4_565 ?
K1 O48 2.892(8) 2_546 ?
K1 O53 2.905(8) . ?
K1 O72 2.807(9) . ?
K1 O100 2.792(11) . ?
K1 O101 2.977(12) . ?
K1 O102 2.841(13) . ?
K1 O103 3.340(13) . ?
K1 O107 2.831(9) 4_565 ?
K2 O46 2.732(8) . ?
K2 O51 2.783(8) 2_646 ?
K2 O59 3.400(10) . ?
K2 O62 3.141(9) 1_655 ?
K2 O77 3.220(9) . ?
K2 O84 3.253(9) 1_655 ?
K2 O89 2.856(9) 1_655 ?
K2 O93 2.880(15) . ?
K2 O94 2.922(10) 1_655 ?
K2 O99 2.810(10) . ?
K2 N04P 3.310(10) 1_655 ?
K3 O47 3.195(9) . ?
K3 O57 2.721(8) 2_546 ?
K3 O61 2.697(8) . ?
K3 O75 3.238(9) . ?
K3 O78 3.262(9) 1_455 ?
K3 O81 3.232(9) 1_455 ?
K3 O89 2.833(9) . ?
K3 O95 2.818(11) . ?
K3 O97 2.855(10) . ?
K3 O104 2.878(17) . ?
K4 O21 2.940(16) . ?
K4 O52 2.693(8) 1_455 ?
K4 O63 2.656(8) . ?
K4 O67 3.256(10) 1_455 ?
K4 O74 3.114(10) 1_455 ?
K4 O94 2.789(11) . ?
K4 O97 2.829(10) . ?
P1 O18 1.518(7) . ?
P1 O29 1.521(7) . ?
P1 O31 1.520(7) . ?
P1 O44 1.582(8) . ?
P2 O1 1.538(7) . ?
P2 O19 1.515(7) . ?
P2 O38 1.527(7) . ?
P2 O43 1.576(7) . ?
O47 C4 1.276(13) . ?
O53 C3 1.241(13) . ?
O55 C8 1.224(14) . ?
O56 C6 1.229(15) . ?
O58 C2 1.256(13) . ?
O59 C11 1.269(14) . ?
O62 C4 1.241(14) . ?
O65 C1 1.223(14) . ?
O66 C8 1.260(15) . ?
O67 C9 1.211(13) . ?
O69 C10 1.271(15) . ?
O71 C12 1.226(14) . ?
O74 C7 1.249(14) . ?
O75 C5 1.267(14) . ?
O77 C7 1.270(14) . ?
O78 C9 1.262(14) . ?
O79 C6 1.256(15) . ?
O80 C5 1.232(14) . ?
O81 C11 1.229(15) . ?
O83 C10 1.235(15) . ?
O84 C1 1.242(14) . ?
O89 N04P 1.278(14) . ?
O91 C12 1.267(15) . ?
O92 C2 1.225(15) . ?
O94 N04P 1.246(13) . ?
O97 N04P 1.244(12) . ?
C3 O82 1.253(13) . ?

loop_
_platon_squeeze_void_nr
_platon_squeeze_void_average_x
_platon_squeeze_void_average_y
_platon_squeeze_void_average_z
_platon_squeeze_void_volume
_platon_squeeze_void_count_electrons
_platon_squeeze_void_content
1 0.500 0.000 0.004 1817 808 ' '
2 0.618 0.128 0.404 10 6 ' '
3 0.000 0.500 0.171 1817 807 ' '
4 0.118 0.372 0.904 10 6 ' '
5 0.882 0.628 0.096 10 6 ' '
6 0.382 0.872 0.596 10 6 ' '
